data_2243358
loop_
_publ_author_name
'Nguyen Tien, Cong'
'Nguyen Tan, Quang'
'Pham Duc, Dung'
'Tran Hoang, Phuong'
'Nguyen Dang, Dat'
'Truong Minh, Luong'
'Van Meervelt, Luc'

_publ_section_title
;
 Synthesis and structure of ethyl
 2-[(4-oxo-3-phenyl-3,4-dihydroquinazolin-2-yl)sulfanyl]acetate
;
_journal_coeditor_code DJ2002
_journal_issue 5
_journal_name_full 'Acta Crystallographica Section E'
_journal_page_first 668
_journal_page_last 672
_journal_paper_doi 10.1107/S2056989020005071
_journal_volume 76
_journal_year 2020
_chemical_formula_iupac 'C18 H16 N2 O3 S'
_chemical_formula_moiety 'C18 H16 N2 O3 S'
_chemical_formula_sum 'C18 H16 N2 O3 S'
_chemical_formula_weight 340.39
_chemical_name_systematic
;
Ethyl 2-[(4-oxo-3-phenyl-3,4-dihydroquinazolin-2-yl)sulfanyl]acetate
;
_space_group_crystal_system monoclinic
_space_group_IT_number 14
_space_group_name_Hall '-P 2yn'
_space_group_name_H-M_alt 'P 1 21/n 1'
_atom_sites_solution_hydrogens geom
_atom_sites_solution_primary dual
_audit_creation_method
;
Olex2 1.3
(compiled 2019.11.21 svn.r41b79517 for OlexSys, GUI svn.r6003)
;
_cell_angle_alpha 90
_cell_angle_beta 93.667(4)
_cell_angle_gamma 90
_cell_formula_units_Z 4
_cell_length_a 11.8865(6)
_cell_length_b 5.1298(3)
_cell_length_c 28.2942(14)
_cell_measurement_reflns_used 7343
_cell_measurement_temperature 293(2)
_cell_measurement_theta_max 26.9140
_cell_measurement_theta_min 2.8870
_cell_volume 1721.72(16)
_computing_cell_refinement
;
CrysAlisPro (Rigaku OD, 2018)
;
_computing_data_collection
;
CrysAlisPro (Rigaku OD, 2018)
;
_computing_data_reduction
;
CrysAlisPro (Rigaku OD, 2018)
;
_computing_molecular_graphics
;
<i>OLEX2</i> (Dolomanov <i>et al.</i>,  2009)
;
_computing_publication_material
;
<i>OLEX2</i> (Dolomanov <i>et al.</i>,  2009)
;
_computing_structure_refinement
;
SHELXL (Sheldrick, 2015b)
;
_computing_structure_solution
;
SHELXT (Sheldrick, 2015a)
;
_diffrn_ambient_temperature 293(2)
_diffrn_detector 'CCD plate'
_diffrn_detector_area_resol_mean 15.9631
_diffrn_measured_fraction_theta_full 0.998
_diffrn_measured_fraction_theta_max 0.999
_diffrn_measurement_device 'four-circle diffractometer'
_diffrn_measurement_device_type
;
Rigaku Oxford Diffraction SuperNova, Single source at offset/far, Eos
;
_diffrn_measurement_method '\w scans'
_diffrn_radiation_monochromator mirror
_diffrn_radiation_probe x-ray
_diffrn_radiation_type 'Mo K\a'
_diffrn_radiation_wavelength 0.71073
_diffrn_reflns_av_R_equivalents 0.0237
_diffrn_reflns_av_unetI/netI 0.0194
_diffrn_reflns_limit_h_max 14
_diffrn_reflns_limit_h_min -14
_diffrn_reflns_limit_k_max 6
_diffrn_reflns_limit_k_min -6
_diffrn_reflns_limit_l_max 35
_diffrn_reflns_limit_l_min -35
_diffrn_reflns_number 18522
_diffrn_reflns_theta_full 25.242
_diffrn_reflns_theta_max 26.365
_diffrn_reflns_theta_min 2.675
_diffrn_source 'micro-focus sealed X-ray tube'
_exptl_absorpt_coefficient_mu 0.206
_exptl_absorpt_correction_T_max 1.00000
_exptl_absorpt_correction_T_min 0.71492
_exptl_absorpt_correction_type multi-scan
_exptl_absorpt_process_details
;
(CrysAlisPro; Rigaku OD, 2018)
;
_exptl_crystal_colour colourless
_exptl_crystal_density_diffrn 1.313
_exptl_crystal_description needle
_exptl_crystal_F_000 712
_exptl_crystal_size_max 0.5
_exptl_crystal_size_mid 0.15
_exptl_crystal_size_min 0.15
_refine_diff_density_max 0.145
_refine_diff_density_min -0.217
_refine_ls_extinction_method none
_refine_ls_goodness_of_fit_ref 1.075
_refine_ls_hydrogen_treatment constr
_refine_ls_matrix_type full
_refine_ls_number_parameters 229
_refine_ls_number_reflns 3533
_refine_ls_number_restraints 0
_refine_ls_restrained_S_all 1.075
_refine_ls_R_factor_all 0.0530
_refine_ls_R_factor_gt 0.0430
_refine_ls_shift/su_max 0.000
_refine_ls_shift/su_mean 0.000
_refine_ls_structure_factor_coef Fsqd
_refine_ls_weighting_details 'w=1/[\s^2^(Fo^2^)+(0.0409P)^2^+0.5306P] where P=(Fo^2^+2Fc^2^)/3'
_refine_ls_weighting_scheme calc
_refine_ls_wR_factor_gt 0.1032
_refine_ls_wR_factor_ref 0.1105
_reflns_number_gt 2875
_reflns_number_total 3533
_reflns_threshold_expression 'I > 2\s(I)'
_cod_data_source_file dj2002sup1.cif
_cod_data_source_block I
_cod_database_code 2243358
_shelx_space_group_comment
;
The symmetry employed for this shelxl refinement is uniquely defined
by the following loop, which should always be used as a source of
symmetry information in preference to the above space-group names.
They are only intended as comments.
;
_shelx_estimated_absorpt_t_min 0.904
_shelx_estimated_absorpt_t_max 0.970

loop_
_space_group_symop_operation_xyz
'x, y, z'
'-x+1/2, y+1/2, -z+1/2'
'-x, -y, -z'
'x-1/2, -y-1/2, z-1/2'

loop_
_atom_site_type_symbol
_atom_site_label
_atom_site_fract_x
_atom_site_fract_y
_atom_site_fract_z
_atom_site_U_iso_or_equiv
_atom_site_adp_type
_atom_site_calc_flag
_atom_site_occupancy
_atom_site_disorder_assembly
_atom_site_disorder_group
N N1 0.68674(11) 0.7908(3) 0.38689(5) 0.0521(4) Uani d 1 . .
C C2 0.58088(13) 0.8340(3) 0.37790(6) 0.0453(4) Uani d 1 . .
N N3 0.51456(10) 0.7160(3) 0.34201(5) 0.0438(3) Uani d 1 . .
C C4 0.55985(14) 0.5351(3) 0.31132(6) 0.0456(4) Uani d 1 . .
C C5 0.67846(13) 0.4761(3) 0.32214(6) 0.0450(4) Uani d 1 . .
C C6 0.73246(16) 0.2867(4) 0.29607(7) 0.0577(5) Uani d 1 . .
H H6 0.692325 0.197199 0.271885 0.069 Uiso calc 1 . .
C C7 0.84377(17) 0.2334(4) 0.30609(8) 0.0702(6) Uani d 1 . .
H H7 0.879740 0.107617 0.288799 0.084 Uiso calc 1 . .
C C8 0.90293(17) 0.3672(5) 0.34210(9) 0.0794(7) Uani d 1 . .
H H8 0.979020 0.331142 0.348609 0.095 Uiso calc 1 . .
C C9 0.85182(16) 0.5518(5) 0.36837(8) 0.0709(6) Uani d 1 . .
H H9 0.893080 0.639601 0.392451 0.085 Uiso calc 1 . .
C C10 0.73754(14) 0.6078(4) 0.35893(6) 0.0489(4) Uani d 1 . .
S S11 0.50921(4) 1.05531(10) 0.41245(2) 0.06194(18) Uani d 1 . .
C C12 0.62397(16) 1.1534(4) 0.45253(7) 0.0564(5) Uani d 1 . .
H H12A 0.686170 1.209133 0.434376 0.068 Uiso calc 1 . .
H H12B 0.600486 1.301892 0.470701 0.068 Uiso calc 1 . .
C C13 0.66465(17) 0.9421(4) 0.48617(7) 0.0563(5) Uani d 1 . .
O O14 0.61472(13) 0.7513(3) 0.49620(5) 0.0728(4) Uani d 1 . .
O O15 0.76681(14) 1.0046(3) 0.50483(6) 0.0907(5) Uani d 1 . .
C C16 0.8156(3) 0.8266(9) 0.54064(14) 0.1386(14) Uani d 1 . .
H H16A 0.856216 0.924744 0.565576 0.166 Uiso calc 0.531(13) A 1
H H16B 0.756086 0.729319 0.554614 0.166 Uiso calc 0.531(13) A 1
H H16C 0.780435 0.857679 0.570144 0.166 Uiso calc 0.469(13) A 2
H H16D 0.798109 0.649159 0.530875 0.166 Uiso calc 0.469(13) A 2
C C17A 0.8872(9) 0.6589(19) 0.5203(4) 0.129(4) Uani d 0.531(13) A 1
H H17A 0.844520 0.538073 0.500469 0.194 Uiso calc 0.531(13) A 1
H H17B 0.930264 0.565109 0.544649 0.194 Uiso calc 0.531(13) A 1
H H17C 0.937310 0.755551 0.501607 0.194 Uiso calc 0.531(13) A 1
C C17B 0.9293(6) 0.850(3) 0.5485(4) 0.152(7) Uani d 0.469(13) A 2
H H17D 0.964924 0.820026 0.519528 0.228 Uiso calc 0.469(13) A 2
H H17E 0.955908 0.724381 0.571772 0.228 Uiso calc 0.469(13) A 2
H H17F 0.947221 1.022473 0.559888 0.228 Uiso calc 0.469(13) A 2
C C18 0.39382(13) 0.7640(3) 0.33627(6) 0.0454(4) Uani d 1 . .
C C19 0.35129(17) 0.9418(4) 0.30424(7) 0.0620(5) Uani d 1 . .
H H19 0.399266 1.040013 0.286589 0.074 Uiso calc 1 . .
C C20 0.23496(18) 0.9749(5) 0.29822(9) 0.0763(6) Uani d 1 . .
H H20 0.205352 1.096917 0.276528 0.092 Uiso calc 1 . .
C C21 0.16481(17) 0.8324(5) 0.32340(9) 0.0773(6) Uani d 1 . .
H H21 0.087168 0.852870 0.318649 0.093 Uiso calc 1 . .
C C22 0.20844(17) 0.6590(6) 0.35575(11) 0.0981(9) Uani d 1 . .
H H22 0.160210 0.563733 0.373781 0.118 Uiso calc 1 . .
O O23 0.50149(10) 0.4422(3) 0.27855(5) 0.0628(4) Uani d 1 . .
C C23 0.32353(16) 0.6215(5) 0.36235(9) 0.0804(7) Uani d 1 . .
H H23 0.352638 0.500489 0.384337 0.096 Uiso calc 1 . .

loop_
_atom_site_aniso_label
_atom_site_aniso_U_11
_atom_site_aniso_U_22
_atom_site_aniso_U_33
_atom_site_aniso_U_12
_atom_site_aniso_U_13
_atom_site_aniso_U_23
N1 0.0442(8) 0.0581(9) 0.0531(9) 0.0025(7) -0.0027(6) -0.0094(7)
C2 0.0450(9) 0.0470(9) 0.0436(9) 0.0019(7) 0.0000(7) -0.0009(7)
N3 0.0390(7) 0.0495(8) 0.0429(7) -0.0008(6) 0.0014(6) -0.0007(6)
C4 0.0448(9) 0.0500(10) 0.0426(9) -0.0079(7) 0.0059(7) -0.0003(7)
C5 0.0436(8) 0.0490(9) 0.0432(9) -0.0020(7) 0.0087(7) 0.0011(7)
C6 0.0592(11) 0.0621(12) 0.0530(10) 0.0015(9) 0.0133(9) -0.0057(9)
C7 0.0640(12) 0.0763(14) 0.0722(14) 0.0156(11) 0.0198(10) -0.0067(11)
C8 0.0448(10) 0.1025(18) 0.0911(16) 0.0192(11) 0.0054(10) -0.0125(14)
C9 0.0454(10) 0.0877(15) 0.0784(14) 0.0082(10) -0.0050(9) -0.0172(12)
C10 0.0415(9) 0.0551(10) 0.0503(10) 0.0012(8) 0.0051(7) -0.0006(8)
S11 0.0562(3) 0.0648(3) 0.0638(3) 0.0166(2) -0.0040(2) -0.0173(2)
C12 0.0662(11) 0.0442(10) 0.0583(11) 0.0019(9) -0.0007(9) -0.0083(8)
C13 0.0682(12) 0.0521(11) 0.0486(10) 0.0027(9) 0.0039(9) -0.0064(9)
O14 0.0954(11) 0.0510(8) 0.0736(10) -0.0013(8) 0.0189(8) -0.0009(7)
O15 0.0849(11) 0.0986(12) 0.0845(11) -0.0084(9) -0.0259(9) 0.0233(10)
C16 0.130(3) 0.164(3) 0.115(3) 0.017(3) -0.037(2) 0.058(3)
C17A 0.131(7) 0.112(6) 0.143(7) 0.033(5) 0.006(5) 0.020(5)
C17B 0.093(5) 0.221(15) 0.137(9) 0.000(6) -0.030(5) 0.083(10)
C18 0.0390(8) 0.0472(9) 0.0495(9) 0.0018(7) -0.0019(7) 0.0005(7)
C19 0.0591(11) 0.0629(12) 0.0625(12) -0.0047(9) -0.0084(9) 0.0135(10)
C20 0.0663(13) 0.0759(14) 0.0830(15) 0.0141(11) -0.0229(12) 0.0171(12)
C21 0.0445(10) 0.0862(16) 0.0997(17) 0.0125(11) -0.0074(11) 0.0044(14)
C22 0.0431(11) 0.113(2) 0.139(2) 0.0074(12) 0.0148(13) 0.0576(19)
O23 0.0525(7) 0.0796(9) 0.0558(8) -0.0115(7) 0.0002(6) -0.0174(7)
C23 0.0441(10) 0.0888(16) 0.1085(18) 0.0097(10) 0.0063(11) 0.0494(14)

loop_
_atom_type_symbol
_atom_type_description
_atom_type_scat_dispersion_real
_atom_type_scat_dispersion_imag
_atom_type_scat_source
C C 0.0033 0.0016 'International Tables Vol C Tables 4.2.6.8 and 6.1.1.4'
H H 0.0000 0.0000 'International Tables Vol C Tables 4.2.6.8 and 6.1.1.4'
N N 0.0061 0.0033 'International Tables Vol C Tables 4.2.6.8 and 6.1.1.4'
O O 0.0106 0.0060 'International Tables Vol C Tables 4.2.6.8 and 6.1.1.4'
S S 0.1246 0.1234 'International Tables Vol C Tables 4.2.6.8 and 6.1.1.4'

loop_
_geom_angle_atom_site_label_1
_geom_angle_atom_site_label_2
_geom_angle_atom_site_label_3
_geom_angle_site_symmetry_1
_geom_angle_site_symmetry_3
_geom_angle
_geom_angle_publ_flag
C2 N1 C10 . . 117.28(15) ?
N1 C2 N3 . . 124.99(15) ?
N1 C2 S11 . . 120.31(13) ?
H17Aa C17Aa H17B . . 109.5 ?
H17Aa C17Aa H17C . . 109.5 ?
N3 C2 S11 . . 114.70(11) ?
C2 N3 C4 . . 121.38(13) ?
C2 N3 C18 . . 121.27(13) ?
C4 N3 C18 . . 117.26(13) ?
N3 C4 C5 . . 114.37(14) ?
O23 C4 N3 . . 120.51(15) ?
H17Ba C17Aa H17C . . 109.5 ?
H17Db C17Bb H17E . . 109.5 ?
H17Db C17Bb H17F . . 109.5 ?
H17Eb C17Bb H17F . . 109.5 ?
O23 C4 C5 . . 125.12(16) ?
C6 C5 C4 . . 120.27(16) ?
C10 C5 C4 . . 119.46(15) ?
C10 C5 C6 . . 120.27(16) ?
C5 C6 H6 . . 120.0 ?
C7 C6 C5 . . 120.09(19) ?
C7 C6 H6 . . 120.0 ?
C6 C7 H7 . . 120.2 ?
C6 C7 C8 . . 119.64(19) ?
C8 C7 H7 . . 120.2 ?
C7 C8 H8 . . 119.3 ?
C9 C8 C7 . . 121.39(19) ?
C9 C8 H8 . . 119.3 ?
C8 C9 H9 . . 120.1 ?
C8 C9 C10 . . 119.9(2) ?
C10 C9 H9 . . 120.1 ?
N1 C10 C5 . . 122.43(15) ?
N1 C10 C9 . . 118.83(17) ?
C17Aa C16 O15 . . 109.5(5) ?
C5 C10 C9 . . 118.73(17) ?
C2 S11 C12 . . 99.06(8) ?
C17Bb C16 O15 . . 113.9(5) ?
S11 C12 H12A . . 108.8 ?
C17Aa C16 H16A . . 109.8 ?
S11 C12 H12B . . 108.8 ?
C17Aa C16 H16B . . 109.8 ?
H16Aa C16 H16B . . 108.2 ?
C17Bb C16 H16C . . 108.8 ?
C17Bb C16 H16D . . 108.8 ?
H16Cb C16 H16D . . 107.7 ?
H12A C12 H12B . . 107.7 ?
C13 C12 S11 . . 113.59(13) ?
C13 C12 H12A . . 108.8 ?
C13 C12 H12B . . 108.8 ?
O14 C13 C12 . . 126.89(19) ?
O14 C13 O15 . . 124.07(19) ?
O15 C13 C12 . . 109.01(17) ?
C13 O15 C16 . . 115.9(2) ?
O15 C16 H16A . . 109.8 ?
O15 C16 H16B . . 109.8 ?
O15 C16 H16C . . 108.8 ?
O15 C16 H16D . . 108.8 ?
C16 C17Aa H17A . . 109.5 ?
C19 C18 N3 . . 120.65(16) ?
C16 C17Aa H17B . . 109.5 ?
C19 C18 C23 . . 120.39(17) ?
C23 C18 N3 . . 118.92(15) ?
C16 C17Aa H17C . . 109.5 ?
C16 C17Bb H17D . . 109.5 ?
C18 C19 H19 . . 120.4 ?
C18 C19 C20 . . 119.14(19) ?
C16 C17Bb H17E . . 109.5 ?
C16 C17Bb H17F . . 109.5 ?
C20 C19 H19 . . 120.4 ?
C19 C20 H20 . . 119.6 ?
C21 C20 C19 . . 120.9(2) ?
C21 C20 H20 . . 119.6 ?
C20 C21 H21 . . 120.3 ?
C20 C21 C22 . . 119.37(19) ?
C22 C21 H21 . . 120.3 ?
C21 C22 H22 . . 119.5 ?
C21 C22 C23 . . 121.0(2) ?
C23 C22 H22 . . 119.5 ?
C18 C23 C22 . . 119.24(19) ?
C18 C23 H23 . . 120.4 ?
C22 C23 H23 . . 120.4 ?

loop_
_geom_bond_atom_site_label_1
_geom_bond_atom_site_label_2
_geom_bond_site_symmetry_2
_geom_bond_distance
_geom_bond_publ_flag
N1 C2 . 1.287(2) ?
N1 C10 . 1.390(2) ?
C17Aa H17A . 0.9600 ?
C17Aa H17B . 0.9600 ?
C17Aa H17C . 0.9600 ?
C17Bb H17D . 0.9600 ?
C17Bb H17E . 0.9600 ?
C17Bb H17F . 0.9600 ?
C2 N3 . 1.384(2) ?
C2 S11 . 1.7541(17) ?
N3 C4 . 1.402(2) ?
N3 C18 . 1.4550(19) ?
C4 C5 . 1.455(2) ?
C4 O23 . 1.219(2) ?
C5 C6 . 1.400(2) ?
C5 C10 . 1.393(2) ?
C6 H6 . 0.9300 ?
C6 C7 . 1.363(3) ?
C7 H7 . 0.9300 ?
C7 C8 . 1.383(3) ?
C8 H8 . 0.9300 ?
C8 C9 . 1.370(3) ?
C9 H9 . 0.9300 ?
C9 C10 . 1.397(2) ?
S11 C12 . 1.7896(19) ?
C12 H12A . 0.9700 ?
C12 H12B . 0.9700 ?
C12 C13 . 1.502(3) ?
C13 O14 . 1.188(2) ?
C13 O15 . 1.332(2) ?
O15 C16 . 1.456(3) ?
C16 H16A . 0.9700 ?
C16 H16B . 0.9700 ?
C16 H16C . 0.9700 ?
C16 H16D . 0.9700 ?
C16 C17A . 1.363(8) ?
C16 C17B . 1.361(9) ?
C18 C19 . 1.360(2) ?
C18 C23 . 1.362(3) ?
C19 H19 . 0.9300 ?
C19 C20 . 1.393(3) ?
C20 H20 . 0.9300 ?
C20 C21 . 1.346(3) ?
C21 H21 . 0.9300 ?
C21 C22 . 1.356(3) ?
C22 H22 . 0.9300 ?
C22 C23 . 1.382(3) ?
C23 H23 . 0.9300 ?

loop_
_geom_hbond_atom_site_label_D
_geom_hbond_atom_site_label_H
_geom_hbond_atom_site_label_A
_geom_hbond_site_symmetry_D
_geom_hbond_site_symmetry_H
_geom_hbond_site_symmetry_A
_geom_hbond_distance_DH
_geom_hbond_distance_HA
_geom_hbond_distance_DA
_geom_hbond_angle_DHA
_geom_hbond_publ_flag
C7 H7 O23 1_555 1_555 2_645 0.93 2.59 3.452(3) 155 y
C12 H12B O14 1_555 1_555 1_565 0.97 2.42 3.311(3) 153 y
C19 H19 O23 1_555 1_555 1_565 0.93 2.41 3.236(2) 148 y

loop_
_geom_torsion_atom_site_label_1
_geom_torsion_atom_site_label_2
_geom_torsion_atom_site_label_3
_geom_torsion_atom_site_label_4
_geom_torsion_site_symmetry_1
_geom_torsion_site_symmetry_2
_geom_torsion_site_symmetry_3
_geom_torsion_site_symmetry_4
_geom_torsion
_geom_torsion_publ_flag
N1 C2 N3 C4 . . . . -0.6(3) ?
N1 C2 N3 C18 . . . . 176.02(16) ?
N1 C2 S11 C12 . . . . 0.18(17) ?
C2 N1 C10 C5 . . . . 0.7(3) ?
C2 N1 C10 C9 . . . . -178.59(18) ?
C2 N3 C4 C5 . . . . 2.9(2) ?
C2 N3 C4 O23 . . . . -176.56(16) ?
C2 N3 C18 C19 . . . . 97.9(2) ?
C2 N3 C18 C23 . . . . -84.4(2) ?
C2 S11 C12 C13 . . . . -68.94(15) ?
N3 C2 S11 C12 . . . . 179.82(13) ?
N3 C4 C5 C6 . . . . 176.06(15) ?
N3 C4 C5 C10 . . . . -3.3(2) ?
N3 C18 C19 C20 . . . . 177.27(18) ?
N3 C18 C23 C22 . . . . -177.5(2) ?
C4 N3 C18 C19 . . . . -85.4(2) ?
C4 N3 C18 C23 . . . . 92.4(2) ?
C4 C5 C6 C7 . . . . 179.52(18) ?
C4 C5 C10 N1 . . . . 1.7(3) ?
C4 C5 C10 C9 . . . . -179.01(18) ?
C5 C6 C7 C8 . . . . 0.0(3) ?
C6 C5 C10 N1 . . . . -177.70(16) ?
C6 C5 C10 C9 . . . . 1.6(3) ?
C6 C7 C8 C9 . . . . 0.6(4) ?
C7 C8 C9 C10 . . . . 0.0(4) ?
C8 C9 C10 N1 . . . . 178.3(2) ?
C8 C9 C10 C5 . . . . -1.0(3) ?
C10 N1 C2 N3 . . . . -1.3(3) ?
C10 N1 C2 S11 . . . . 178.30(13) ?
C10 C5 C6 C7 . . . . -1.1(3) ?
S11 C2 N3 C4 . . . . 179.77(12) ?
S11 C2 N3 C18 . . . . -3.6(2) ?
S11 C12 C13 O14 . . . . -19.1(3) ?
S11 C12 C13 O15 . . . . 162.70(14) ?
C12 C13 O15 C16 . . . . 176.3(3) ?
O14 C13 O15 C16 . . . . -1.9(4) ?
C13 O15 C16 C17Bb . . . . 161.5(9) ?
C13 O15 C16 C17Aa . . . . 97.7(7) ?
C18 N3 C4 C5 . . . . -173.88(14) ?
C18 N3 C4 O23 . . . . 6.7(2) ?
C18 C19 C20 C21 . . . . -0.4(4) ?
C19 C18 C23 C22 . . . . 0.3(4) ?
C19 C20 C21 C22 . . . . 1.5(4) ?
C20 C21 C22 C23 . . . . -1.7(5) ?
C21 C22 C23 C18 . . . . 0.8(5) ?
O23 C4 C5 C6 . . . . -4.5(3) ?
O23 C4 C5 C10 . . . . 176.07(17) ?
C23 C18 C19 C20 . . . . -0.5(3) ?

_cod_database_fobs_code 2243358
